data_4515875
loop_
_publ_author_name
'Pagliari, Anderson B.'
'Orlando, Tain\'ara'
'Salbego, Paulo R. S.'
'Zimmer, Ge\'orgia C'
'H\"orner, Manfredo'
'Zanatta, Nilo'
'Bonacorso, Helio G.'
'Martins, Marcos A. P.'

_publ_section_title
;
 Supramolecular Packing of a Series of <i>N</i>-Phenylamides and the Role
 of NH&#x00B7;&#x00B7;&#x00B7;O=C Interactions.
;
_journal_issue 10
_journal_name_full 'ACS omega'
_journal_page_first 13850
_journal_page_last 13861
_journal_paper_doi 10.1021/acsomega.8b01801
_journal_volume 3
_journal_year 2018
_chemical_formula_iupac 'C7 H7 N O'
_chemical_formula_moiety 'C7 H7 N O'
_chemical_formula_sum 'C7 H7 N O'
_chemical_formula_weight 121.14
_chemical_name_common N-Phenylformamide
_chemical_name_systematic
;
N-Phenylformamide
;
_space_group_IT_number 15
_space_group_name_Hall '-C 2yc'
_space_group_name_H-M_alt 'C 1 2/c 1'
_symmetry_cell_setting monoclinic
_symmetry_space_group_name_Hall '-C 2yc'
_symmetry_space_group_name_H-M 'C 1 2/c 1'
_atom_sites_solution_hydrogens geom
_atom_sites_solution_primary direct
_atom_sites_solution_secondary difmap
_audit_block_doi 10.5517/ccqxjgl
_audit_creation_method SHELXL-97
_audit_update_record
;
2008-03-27 deposited with the CCDC.
2016-09-12 downloaded from the CCDC.
;
_cell_angle_alpha 90.00
_cell_angle_beta 113.771(2)
_cell_angle_gamma 90.00
_cell_formula_units_Z 16
_cell_length_a 31.177(3)
_cell_length_b 6.1229(5)
_cell_length_c 14.3335(12)
_cell_measurement_reflns_used 2001
_cell_measurement_temperature 173(2)
_cell_measurement_theta_max 27.12
_cell_measurement_theta_min 2.85
_cell_volume 2504.0(4)
_computing_cell_refinement 'SAINT-Plus (Bruker, 1999)'
_computing_data_collection 'SMART-NT (Bruker, 1998)'
_computing_data_reduction 'SAINT-Plus (Bruker, 1999)'
_computing_molecular_graphics
;
PLATON (Spek, 2003) and ORTEP-3 (Farrugia, 1997)
;
_computing_publication_material 'WinGX (Farrugia, 1999)'
_computing_structure_refinement 'SHELXL97 (Sheldrick, 2008)'
_computing_structure_solution 'SHELXS97 (Sheldrick, 2008)'
_diffrn_ambient_temperature 173(2)
_diffrn_measured_fraction_theta_full 1.000
_diffrn_measured_fraction_theta_max 1.000
_diffrn_measurement_device_type 'Bruker SMART CCD area-detector'
_diffrn_measurement_method '\f and \w'
_diffrn_radiation_monochromator graphite
_diffrn_radiation_source 'fine-focus sealed tube'
_diffrn_radiation_type MoK\a
_diffrn_radiation_wavelength 0.71073
_diffrn_reflns_av_R_equivalents 0.0260
_diffrn_reflns_av_sigmaI/netI 0.0305
_diffrn_reflns_limit_h_max 39
_diffrn_reflns_limit_h_min -39
_diffrn_reflns_limit_k_max 7
_diffrn_reflns_limit_k_min -6
_diffrn_reflns_limit_l_max 9
_diffrn_reflns_limit_l_min -18
_diffrn_reflns_number 7327
_diffrn_reflns_theta_full 27.00
_diffrn_reflns_theta_max 27.00
_diffrn_reflns_theta_min 1.43
_exptl_absorpt_coefficient_mu 0.088
_exptl_absorpt_correction_type none
_exptl_crystal_colour 'Pale green'
_exptl_crystal_density_diffrn 1.285
_exptl_crystal_density_method 'not measured'
_exptl_crystal_description Block
_exptl_crystal_F_000 1024
_exptl_crystal_size_max 0.53
_exptl_crystal_size_mid 0.20
_exptl_crystal_size_min 0.14
_refine_diff_density_max 0.187
_refine_diff_density_min -0.180
_refine_ls_extinction_method none
_refine_ls_goodness_of_fit_ref 1.031
_refine_ls_hydrogen_treatment constr
_refine_ls_matrix_type full
_refine_ls_number_parameters 163
_refine_ls_number_reflns 2732
_refine_ls_number_restraints 0
_refine_ls_restrained_S_all 1.031
_refine_ls_R_factor_all 0.0628
_refine_ls_R_factor_gt 0.0396
_refine_ls_shift/su_max 0.000
_refine_ls_shift/su_mean 0.000
_refine_ls_structure_factor_coef Fsqd
_refine_ls_weighting_details 'calc w=1/[\s^2^(Fo^2^)+(0.0522P)^2^+0.7143P] where P=(Fo^2^+2Fc^2^)/3'
_refine_ls_weighting_scheme calc
_refine_ls_wR_factor_gt 0.0967
_refine_ls_wR_factor_ref 0.1099
_reflns_number_gt 1953
_reflns_number_total 2732
_reflns_threshold_expression I>2\s(I)
_cod_data_source_file ao8b01801_si_008.cif
_cod_data_source_block I
_cod_original_cell_volume 2504.1(4)
_cod_original_sg_symbol_H-M 'C 2/c'
_cod_database_code 4515875

loop_
_symmetry_equiv_pos_as_xyz
'x, y, z'
'-x, y, -z+1/2'
'x+1/2, y+1/2, z'
'-x+1/2, y+1/2, -z+1/2'
'-x, -y, -z'
'x, -y, z-1/2'
'-x+1/2, -y+1/2, -z'
'x+1/2, -y+1/2, z-1/2'

loop_
_atom_site_type_symbol
_atom_site_label
_atom_site_fract_x
_atom_site_fract_y
_atom_site_fract_z
_atom_site_U_iso_or_equiv
_atom_site_adp_type
_atom_site_calc_flag
_atom_site_refinement_flags
_atom_site_occupancy
_atom_site_symmetry_multiplicity
C C11 0.66832(5) 0.7492(2) 0.78636(10) 0.0299(3) Uani d . 1 1
C C12 0.70000(5) 0.9093(2) 0.78800(11) 0.0377(4) Uani d . 1 1
H H12 0.6890 1.0435 0.7534 0.045 Uiso calc R 1 1
C C13 0.74744(5) 0.8749(3) 0.83952(12) 0.0454(4) Uani d . 1 1
H H13 0.7689 0.9853 0.8398 0.054 Uiso calc R 1 1
C C14 0.76399(5) 0.6826(3) 0.89039(12) 0.0470(4) Uani d . 1 1
H H14 0.7967 0.6602 0.9268 0.056 Uiso calc R 1 1
C C15 0.73264(6) 0.5229(3) 0.88795(13) 0.0513(4) Uani d . 1 1
H H15 0.7440 0.3892 0.9228 0.062 Uiso calc R 1 1
C C16 0.68483(5) 0.5527(3) 0.83581(12) 0.0438(4) Uani d . 1 1
H H16 0.6636 0.4399 0.8340 0.053 Uiso calc R 1 1
C C17 0.58388(5) 0.6706(3) 0.72146(12) 0.0404(4) Uani d . 1 1
H H17 0.5896 0.5306 0.7527 0.048 Uiso calc R 1 1
N N11 0.62025(4) 0.7959(2) 0.73282(8) 0.0331(3) Uani d . 1 1
H H11 0.6136 0.9247 0.7032 0.040 Uiso calc R 1 1
O O11 0.54320(4) 0.7262(2) 0.67274(9) 0.0529(3) Uani d . 1 1
C C21 0.57124(5) 1.5283(2) 0.46422(10) 0.0300(3) Uani d . 1 1
C C22 0.54546(5) 1.6725(3) 0.38727(11) 0.0368(3) Uani d . 1 1
H H22 0.5131 1.6466 0.3482 0.044 Uiso calc R 1 1
C C23 0.56680(6) 1.8534(3) 0.36752(11) 0.0451(4) Uani d . 1 1
H H23 0.5491 1.9513 0.3145 0.054 Uiso calc R 1 1
C C24 0.61379(6) 1.8928(3) 0.42463(11) 0.0452(4) Uani d . 1 1
H H24 0.6285 2.0182 0.4116 0.054 Uiso calc R 1 1
C C25 0.63909(5) 1.7487(3) 0.50050(12) 0.0425(4) Uani d . 1 1
H H25 0.6714 1.7757 0.5397 0.051 Uiso calc R 1 1
C C26 0.61848(5) 1.5657(2) 0.52082(11) 0.0357(3) Uani d . 1 1
H H26 0.6365 1.4667 0.5730 0.043 Uiso calc R 1 1
C C27 0.56217(5) 1.2025(2) 0.55652(12) 0.0405(4) Uani d . 1 1
H H27 0.5413 1.0870 0.5538 0.049 Uiso calc R 1 1
N N21 0.54716(4) 1.34647(19) 0.48004(9) 0.0362(3) Uani d . 1 1
H H21 0.5186 1.3252 0.4336 0.043 Uiso calc R 1 1
O O21 0.60001(4) 1.20441(18) 0.62962(8) 0.0472(3) Uani d . 1 1

loop_
_atom_site_aniso_label
_atom_site_aniso_U_11
_atom_site_aniso_U_22
_atom_site_aniso_U_33
_atom_site_aniso_U_12
_atom_site_aniso_U_13
_atom_site_aniso_U_23
C11 0.0314(7) 0.0311(7) 0.0275(6) -0.0010(6) 0.0123(5) -0.0024(6)
C12 0.0356(7) 0.0301(8) 0.0446(8) -0.0001(6) 0.0132(6) 0.0023(6)
C13 0.0335(8) 0.0425(9) 0.0559(9) -0.0047(7) 0.0138(7) -0.0059(8)
C14 0.0342(8) 0.0512(10) 0.0493(9) 0.0097(7) 0.0101(7) -0.0023(8)
C15 0.0504(9) 0.0457(10) 0.0538(10) 0.0154(8) 0.0171(8) 0.0143(8)
C16 0.0448(9) 0.0351(9) 0.0523(9) 0.0015(7) 0.0204(7) 0.0105(7)
C17 0.0380(8) 0.0368(8) 0.0455(8) -0.0071(7) 0.0160(7) -0.0078(7)
N11 0.0309(6) 0.0310(6) 0.0352(6) -0.0015(5) 0.0110(5) 0.0034(5)
O11 0.0314(5) 0.0608(8) 0.0588(7) -0.0083(5) 0.0102(5) -0.0108(6)
C21 0.0319(7) 0.0278(7) 0.0312(7) -0.0006(6) 0.0137(6) -0.0031(5)
C22 0.0346(7) 0.0380(8) 0.0340(7) -0.0005(6) 0.0098(6) 0.0003(6)
C23 0.0528(9) 0.0395(9) 0.0379(8) 0.0014(7) 0.0129(7) 0.0084(7)
C24 0.0531(9) 0.0406(9) 0.0435(8) -0.0122(8) 0.0210(7) 0.0037(7)
C25 0.0347(7) 0.0473(10) 0.0435(8) -0.0091(7) 0.0137(6) 0.0018(7)
C26 0.0311(7) 0.0358(8) 0.0382(7) 0.0005(6) 0.0119(6) 0.0031(6)
C27 0.0382(8) 0.0310(8) 0.0484(9) -0.0049(6) 0.0133(7) 0.0039(7)
N21 0.0281(6) 0.0331(7) 0.0406(7) -0.0050(5) 0.0066(5) 0.0022(5)
O21 0.0424(6) 0.0397(6) 0.0478(6) -0.0048(5) 0.0060(5) 0.0114(5)

loop_
_atom_type_symbol
_atom_type_description
_atom_type_scat_dispersion_real
_atom_type_scat_dispersion_imag
_atom_type_scat_source
C C 0.0033 0.0016 'International Tables Vol C Tables 4.2.6.8 and 6.1.1.4'
H H 0.0000 0.0000 'International Tables Vol C Tables 4.2.6.8 and 6.1.1.4'
N N 0.0061 0.0033 'International Tables Vol C Tables 4.2.6.8 and 6.1.1.4'
O O 0.0106 0.0060 'International Tables Vol C Tables 4.2.6.8 and 6.1.1.4'

loop_
_citation_id
_citation_doi
_citation_year
1 10.1107/S0108270108002746 2008

loop_
_geom_angle_atom_site_label_1
_geom_angle_atom_site_label_2
_geom_angle_atom_site_label_3
_geom_angle
C12 C11 C16 119.35(13)
C12 C11 N11 117.40(12)
C16 C11 N11 123.24(13)
C13 C12 C11 120.35(14)
C13 C12 H12 119.8
C11 C12 H12 119.8
C14 C13 C12 120.60(15)
C14 C13 H13 119.7
C12 C13 H13 119.7
C13 C14 C15 119.10(15)
C13 C14 H14 120.4
C15 C14 H14 120.4
C14 C15 C16 121.37(15)
C14 C15 H15 119.3
C16 C15 H15 119.3
C15 C16 C11 119.20(15)
C15 C16 H16 120.4
C11 C16 H16 120.4
O11 C17 N11 123.25(15)
O11 C17 H17 118.4
N11 C17 H17 118.4
C17 N11 C11 128.26(13)
C17 N11 H11 115.9
C11 N11 H11 115.9
C26 C21 C22 119.90(13)
C26 C21 N21 123.06(12)
C22 C21 N21 117.03(12)
C23 C22 C21 120.10(13)
C23 C22 H22 120.0
C21 C22 H22 120.0
C22 C23 C24 120.18(14)
C22 C23 H23 119.9
C24 C23 H23 119.9
C25 C24 C23 119.33(15)
C25 C24 H24 120.3
C23 C24 H24 120.3
C24 C25 C26 121.35(14)
C24 C25 H25 119.3
C26 C25 H25 119.3
C25 C26 C21 119.12(13)
C25 C26 H26 120.4
C21 C26 H26 120.4
O21 C27 N21 126.51(14)
O21 C27 H27 116.7
N21 C27 H27 116.7
C27 N21 C21 128.27(12)
C27 N21 H21 115.9
C21 N21 H21 115.9

loop_
_geom_bond_atom_site_label_1
_geom_bond_atom_site_label_2
_geom_bond_distance
C11 C12 1.385(2)
C11 C16 1.386(2)
C11 N11 1.4103(17)
C12 C13 1.377(2)
C12 H12 0.9500
C13 C14 1.371(2)
C13 H13 0.9500
C14 C15 1.373(2)
C14 H14 0.9500
C15 C16 1.384(2)
C15 H15 0.9500
C16 H16 0.9500
C17 O11 1.2239(17)
C17 N11 1.3238(18)
C17 H17 0.9500
N11 H11 0.8800
C21 C26 1.3846(18)
C21 C22 1.3884(19)
C21 N21 1.4114(18)
C22 C23 1.379(2)
C22 H22 0.9500
C23 C24 1.381(2)
C23 H23 0.9500
C24 C25 1.375(2)
C24 H24 0.9500
C25 C26 1.380(2)
C25 H25 0.9500
C26 H26 0.9500
C27 O21 1.2219(17)
C27 N21 1.3359(19)
C27 H27 0.9500
N21 H21 0.8800

loop_
_geom_hbond_atom_site_label_D
_geom_hbond_atom_site_label_H
_geom_hbond_atom_site_label_A
_geom_hbond_site_symmetry_A
_geom_hbond_distance_DH
_geom_hbond_distance_HA
_geom_hbond_distance_DA
_geom_hbond_angle_DHA
N11 H11 O21 1_555 0.88 1.97 2.8444(16) 176.0
N21 H21 O11 5_676 0.88 1.94 2.8206(15) 177.6

loop_
_geom_torsion_atom_site_label_1
_geom_torsion_atom_site_label_2
_geom_torsion_atom_site_label_3
_geom_torsion_atom_site_label_4
_geom_torsion
C16 C11 C12 C13 -0.9(2)
N11 C11 C12 C13 179.53(13)
C11 C12 C13 C14 -0.4(2)
C12 C13 C14 C15 1.0(3)
C13 C14 C15 C16 -0.4(3)
C14 C15 C16 C11 -1.0(3)
C12 C11 C16 C15 1.6(2)
N11 C11 C16 C15 -178.91(14)
O11 C17 N11 C11 -179.64(14)
C12 C11 N11 C17 -179.39(14)
C16 C11 N11 C17 1.1(2)
C26 C21 C22 C23 -0.3(2)
N21 C21 C22 C23 -179.86(14)
C21 C22 C23 C24 -0.5(2)
C22 C23 C24 C25 0.7(3)
C23 C24 C25 C26 -0.1(3)
C24 C25 C26 C21 -0.7(2)
C22 C21 C26 C25 0.9(2)
N21 C21 C26 C25 -179.59(14)
O21 C27 N21 C21 1.7(3)
C26 C21 N21 C27 10.2(2)
C22 C21 N21 C27 -170.34(15)
